data_2216521
loop_
_publ_author_name
'Rong-Xun Li'
'Shao-Xiang Li'
'Qi-Ye Wu'
'Guang-Ye Liu'
'Fa-Qian Liu'

_publ_section_title
<i>catena</i>-Poly[[bis(1-ethylimidazole-\k<i>N</i>^3^)zinc(II)]-\m-phthalato-\k^2^<i>O</i>^1^:<i>O</i>^2^]
_journal_coeditor_code HG2326
_journal_issue 12
_journal_name_full 'Acta Crystallographica Section E'
_journal_page_first m2875
_journal_page_last m2875
_journal_paper_doi 10.1107/S1600536807053159
_journal_volume 63
_journal_year 2007
_chemical_formula_iupac '[Zn (C8 H4 O4) (C5 H8 N2)2]'
_chemical_formula_moiety 'C18 H18 N4 O4 Zn'
_chemical_formula_sum 'C18 H18 N4 O4 Zn'
_chemical_formula_weight 419.75
_chemical_name_systematic catena-Poly[[bis(1-ethylimidazole-\kN^3^)zinc(II)]-\m-phthalato-\k^2^O^1^:O^2^]
_space_group_IT_number 29
_symmetry_cell_setting orthorhombic
_symmetry_space_group_name_Hall 'P 2c -2ac'
_symmetry_space_group_name_H-M 'P c a 21'
_atom_sites_solution_hydrogens geom
_atom_sites_solution_primary direct
_atom_sites_solution_secondary difmap
_audit_creation_method SHELXL-97
_cell_angle_alpha 90.00
_cell_angle_beta 90.00
_cell_angle_gamma 90.00
_cell_formula_units_Z 4
_cell_length_a 10.209(2)
_cell_length_b 13.870(3)
_cell_length_c 13.583(3)
_cell_measurement_reflns_used 3025
_cell_measurement_temperature 293(2)
_cell_measurement_theta_max 25.14
_cell_measurement_theta_min 2.53
_cell_volume 1923.3(7)
_computing_cell_refinement 'SAINT (Bruker, 2001)'
_computing_data_collection 'SMART (Bruker, 2001)'
_computing_data_reduction 'SAINT (Bruker, 2001)'
_computing_molecular_graphics 'SHELXTL (Sheldrick, 2001)'
_computing_publication_material 'SHELXTL (Sheldrick, 2001 and local programs'
_computing_structure_refinement 'SHELXTL (Sheldrick, 2001)'
_computing_structure_solution 'SHELXTL (Sheldrick, 2001)'
_diffrn_ambient_temperature 293(2)
_diffrn_measured_fraction_theta_full 0.998
_diffrn_measured_fraction_theta_max 0.998
_diffrn_measurement_device_type 'Bruker SMART 1K CCD area-detector'
_diffrn_measurement_method 'thin-slice \w'
_diffrn_radiation_monochromator graphite
_diffrn_radiation_source 'fine-focus sealed tube'
_diffrn_radiation_type MoK\a
_diffrn_radiation_wavelength 0.71073
_diffrn_reflns_av_R_equivalents 0.0118
_diffrn_reflns_av_sigmaI/netI 0.1128
_diffrn_reflns_limit_h_max 12
_diffrn_reflns_limit_h_min 0
_diffrn_reflns_limit_k_max 17
_diffrn_reflns_limit_k_min 0
_diffrn_reflns_limit_l_max 16
_diffrn_reflns_limit_l_min 0
_diffrn_reflns_number 2616
_diffrn_reflns_theta_full 26.00
_diffrn_reflns_theta_max 26.00
_diffrn_reflns_theta_min 1.47
_diffrn_standards_interval_count 100
_diffrn_standards_number 3
_exptl_absorpt_coefficient_mu 1.307
_exptl_absorpt_correction_T_max 0.8804
_exptl_absorpt_correction_T_min 0.6228
_exptl_absorpt_correction_type multi-scan
_exptl_absorpt_process_details '(SADABS; Sheldrick, 2004)'
_exptl_crystal_colour colorless
_exptl_crystal_density_diffrn 1.450
_exptl_crystal_density_method 'not measured'
_exptl_crystal_description block
_exptl_crystal_F_000 864
_exptl_crystal_size_max 0.40
_exptl_crystal_size_mid 0.10
_exptl_crystal_size_min 0.10
_refine_diff_density_max 0.727
_refine_diff_density_min -0.912
_refine_ls_abs_structure_details 'Flack (1983), 145 Friedel pairs'
_refine_ls_abs_structure_Flack 0.02(5)
_refine_ls_extinction_method none
_refine_ls_goodness_of_fit_ref 1.023
_refine_ls_hydrogen_treatment constr
_refine_ls_matrix_type full
_refine_ls_number_parameters 186
_refine_ls_number_reflns 2125
_refine_ls_number_restraints 62
_refine_ls_restrained_S_all 1.014
_refine_ls_R_factor_all 0.0858
_refine_ls_R_factor_gt 0.0597
_refine_ls_shift/su_max 0.006
_refine_ls_shift/su_mean 0.000
_refine_ls_structure_factor_coef Fsqd
_refine_ls_weighting_details 'calc w=1/[\s^2^(Fo^2^)+(0.0962P)^2^+2.22P] where P=(Fo^2^+2Fc^2^)/3'
_refine_ls_weighting_scheme calc
_refine_ls_wR_factor_gt 0.1622
_refine_ls_wR_factor_ref 0.1825
_reflns_number_gt 1404
_reflns_number_total 2125
_reflns_threshold_expression I>2\s(I)
_cod_data_source_file hg2326.cif
_cod_data_source_block I
_cod_database_code 2216521
_cod_database_fobs_code 2216521

loop_
_symmetry_equiv_pos_as_xyz
'x, y, z'
'-x, -y, z+1/2'
'x+1/2, -y, z'
'-x+1/2, y, z+1/2'

loop_
_atom_site_type_symbol
_atom_site_label
_atom_site_fract_x
_atom_site_fract_y
_atom_site_fract_z
_atom_site_U_iso_or_equiv
_atom_site_adp_type
_atom_site_calc_flag
_atom_site_refinement_flags
_atom_site_occupancy
Zn Zn 0.19333(9) 0.74668(7) 0.75914(15) 0.0293(3) Uani d . 1
O O1 0.3715(7) 0.7223(5) 0.5888(5) 0.0359(16) Uani d . 1
O O2 0.3432(6) 0.8244(5) 0.7131(5) 0.0346(15) Uani d . 1
O O3 0.1449(7) 0.8235(5) 0.8761(5) 0.0406(17) Uani d . 1
O O4 -0.0256(8) 0.7258(5) 0.8876(6) 0.0401(17) Uani d . 1
N N1 0.2555(9) 0.6214(5) 0.8137(7) 0.0377(17) Uani d U 1
N N2 0.3722(10) 0.4877(7) 0.8343(9) 0.060 Uani d U 1
N N3 0.0552(7) 0.7507(5) 0.6519(7) 0.0294(17) Uani d . 1
N N4 -0.1320(9) 0.7819(7) 0.5765(9) 0.055 Uani d . 1
C C1 0.4036(12) 0.4780(9) 1.0816(11) 0.060 Uani d . 1
H H1A 0.3777 0.4604 1.1471 0.090 Uiso calc R 1
H H1B 0.4203 0.5461 1.0790 0.090 Uiso calc R 1
H H1C 0.4817 0.4435 1.0640 0.090 Uiso calc R 1
C C2 0.2942(11) 0.4526(9) 1.0096(10) 0.055 Uani d . 1
H H2B 0.3016 0.3847 0.9935 0.066 Uiso calc R 1
H H2C 0.2110 0.4616 1.0429 0.066 Uiso calc R 1
C C3 0.2910(10) 0.5061(7) 0.9196(9) 0.041 Uani d U 1
C C4 0.3455(9) 0.5592(7) 0.7707(9) 0.045 Uani d U 1
H H4B 0.3814 0.5660 0.7082 0.054 Uiso calc R 1
C C5 0.2333(10) 0.5884(7) 0.9032(8) 0.042(2) Uani d U 1
H H5A 0.1822 0.6204 0.9495 0.051 Uiso calc R 1
C C6 -0.1131(13) 0.7339(10) 0.3451(11) 0.062(3) Uani d U 1
H H6A -0.0954 0.7436 0.2764 0.093 Uiso calc R 1
H H6B -0.2057 0.7378 0.3564 0.093 Uiso calc R 1
H H6C -0.0819 0.6715 0.3647 0.093 Uiso calc R 1
C C7 -0.0448(12) 0.8101(8) 0.4040(8) 0.049(3) Uani d U 1
H H7A 0.0423 0.8196 0.3771 0.059 Uiso calc R 1
H H7B -0.0922 0.8703 0.3968 0.059 Uiso calc R 1
C C8 -0.0330(10) 0.7880(7) 0.5088(8) 0.036 Uani d U 1
C C9 0.0760(10) 0.7683(6) 0.5575(8) 0.035(2) Uani d . 1
H H9A 0.1585 0.7670 0.5285 0.042 Uiso calc R 1
C C10 -0.0729(10) 0.7633(8) 0.6662(9) 0.045(3) Uani d . 1
H H10A -0.1156 0.7600 0.7266 0.054 Uiso calc R 1
C C11 0.3983(9) 0.7972(6) 0.6299(7) 0.031(2) Uani d . 1
C C12 0.0351(9) 0.7984(7) 0.9131(7) 0.031 Uani d . 1
C C13 -0.0231(8) 0.8647(5) 0.9879(6) 0.021 Uani d . 1
C C14 -0.1150(10) 0.9321(7) 0.9505(8) 0.042(2) Uani d . 1
H H14A -0.1335 0.9334 0.8835 0.050 Uiso calc R 1
C C15 -0.1767(11) 0.9953(8) 1.0126(10) 0.054(3) Uani d . 1
H H15A -0.2393 1.0377 0.9881 0.065 Uiso calc R 1
C C16 -0.1455(12) 0.9963(9) 1.1132(10) 0.056 Uani d . 1
H H16A -0.1861 1.0399 1.1553 0.067 Uiso calc R 1
C C17 -0.0560(10) 0.9333(7) 1.1485(7) 0.039(2) Uani d . 1
H H17A -0.0359 0.9345 1.2153 0.046 Uiso calc R 1
C C18 0.0063(8) 0.8675(6) 1.0892(7) 0.0271(18) Uani d . 1

loop_
_atom_site_aniso_label
_atom_site_aniso_U_11
_atom_site_aniso_U_22
_atom_site_aniso_U_33
_atom_site_aniso_U_12
_atom_site_aniso_U_13
_atom_site_aniso_U_23
Zn 0.0352(5) 0.0290(5) 0.0237(5) 0.0015(4) -0.0025(6) 0.0013(5)
O1 0.046(4) 0.032(3) 0.030(4) -0.010(3) 0.009(3) -0.004(3)
O2 0.047(4) 0.042(4) 0.015(3) -0.002(3) 0.003(3) 0.004(3)
O3 0.053(4) 0.037(4) 0.032(4) 0.001(3) 0.009(3) -0.004(3)
O4 0.051(5) 0.041(4) 0.029(4) -0.010(3) -0.006(4) -0.009(3)
N1 0.038(4) 0.040(4) 0.035(4) 0.003(3) 0.001(4) -0.001(3)
N2 0.060 0.060 0.060 0.000 0.000 0.000
N3 0.022(4) 0.037(4) 0.029(5) 0.001(3) -0.003(3) -0.002(3)
N4 0.055 0.055 0.055 0.000 0.000 0.000
C1 0.060 0.060 0.060 0.000 0.000 0.000
C2 0.055 0.055 0.055 0.000 0.000 0.000
C3 0.041 0.041 0.041 0.000 0.000 0.000
C4 0.045 0.045 0.045 0.000 0.000 0.000
C5 0.042(5) 0.044(4) 0.041(5) 0.004(4) -0.002(4) 0.004(4)
C6 0.064(7) 0.087(7) 0.035(6) -0.005(5) 0.000(5) -0.011(5)
C7 0.047(5) 0.059(6) 0.041(5) 0.000(5) 0.001(5) 0.004(5)
C8 0.036 0.036 0.036 0.000 0.000 0.000
C9 0.030(5) 0.044(5) 0.030(6) 0.000(4) -0.004(4) 0.011(4)
C10 0.029(5) 0.079(8) 0.027(6) 0.004(5) 0.003(4) 0.004(5)
C11 0.043(5) 0.024(4) 0.026(5) -0.004(4) -0.004(4) 0.012(4)
C12 0.031 0.031 0.031 0.000 0.000 0.000
C13 0.021 0.021 0.021 0.000 0.000 0.000
C14 0.055(6) 0.034(5) 0.036(6) 0.006(5) -0.001(5) 0.012(4)
C15 0.062(7) 0.031(5) 0.070(9) 0.011(5) -0.014(6) 0.005(6)
C16 0.056 0.056 0.056 0.000 0.000 0.000
C17 0.054(6) 0.039(5) 0.023(5) 0.002(4) 0.004(5) 0.000(4)
C18 0.029(4) 0.034(4) 0.019(4) -0.003(3) -0.007(4) 0.000(4)

loop_
_atom_type_symbol
_atom_type_description
_atom_type_scat_dispersion_real
_atom_type_scat_dispersion_imag
_atom_type_scat_source
C C 0.0033 0.0016 'International Tables Vol C Tables 4.2.6.8 and 6.1.1.4'
H H 0.0000 0.0000 'International Tables Vol C Tables 4.2.6.8 and 6.1.1.4'
N N 0.0061 0.0033 'International Tables Vol C Tables 4.2.6.8 and 6.1.1.4'
O O 0.0106 0.0060 'International Tables Vol C Tables 4.2.6.8 and 6.1.1.4'
Zn Zn 0.2839 1.4301 'International Tables Vol C Tables 4.2.6.8 and 6.1.1.4'

loop_
_geom_angle_atom_site_label_1
_geom_angle_atom_site_label_2
_geom_angle_atom_site_label_3
_geom_angle_site_symmetry_3
_geom_angle
O2 Zn O3 . 98.9(3)
O2 Zn N1 . 110.3(3)
O3 Zn N1 . 104.5(3)
O2 Zn N3 . 107.2(3)
O3 Zn N3 . 112.9(3)
N1 Zn N3 . 120.8(3)
C11 O2 Zn . 116.5(6)
C12 O3 Zn . 112.9(6)
C5 N1 C4 . 106.6(9)
C5 N1 Zn . 126.2(7)
C4 N1 Zn . 126.6(7)
C4 N2 C3 . 105.6(9)
C9 N3 C10 . 105.9(9)
C9 N3 Zn . 126.1(7)
C10 N3 Zn . 125.5(8)
C8 N4 C10 . 106.3(9)
C2 C1 H1A . 109.5
C2 C1 H1B . 109.5
H1A C1 H1B . 109.5
C2 C1 H1C . 109.5
H1A C1 H1C . 109.5
H1B C1 H1C . 109.5
C3 C2 C1 . 116.4(10)
C3 C2 H2B . 108.2
C1 C2 H2B . 108.2
C3 C2 H2C . 108.2
C1 C2 H2C . 108.2
H2B C2 H2C . 107.3
C5 C3 C2 . 127.6(11)
C5 C3 N2 . 106.0(10)
C2 C3 N2 . 125.5(10)
N2 C4 N1 . 108.8(10)
N2 C4 H4B . 125.6
N1 C4 H4B . 125.6
C3 C5 N1 . 112.6(10)
C3 C5 H5A . 123.7
N1 C5 H5A . 123.7
C7 C6 H6A . 109.5
C7 C6 H6B . 109.5
H6A C6 H6B . 109.5
C7 C6 H6C . 109.5
H6A C6 H6C . 109.5
H6B C6 H6C . 109.5
C8 C7 C6 . 114.3(10)
C8 C7 H7A . 108.7
C6 C7 H7A . 108.7
C8 C7 H7B . 108.7
C6 C7 H7B . 108.7
H7A C7 H7B . 107.6
C9 C8 N4 . 105.8(10)
C9 C8 C7 . 126.9(10)
N4 C8 C7 . 127.3(10)
C8 C9 N3 . 112.8(10)
C8 C9 H9A . 123.6
N3 C9 H9A . 123.6
N3 C10 N4 . 108.9(10)
N3 C10 H10A . 125.5
N4 C10 H10A . 125.5
O1 C11 O2 . 123.0(8)
O1 C11 C18 4_554 122.7(9)
O2 C11 C18 4_554 114.3(8)
O4 C12 O3 . 123.6(9)
O4 C12 C13 . 119.6(8)
O3 C12 C13 . 116.7(8)
C18 C13 C14 . 118.2(8)
C18 C13 C12 . 126.6(8)
C14 C13 C12 . 115.2(8)
C15 C14 C13 . 120.4(10)
C15 C14 H14A . 119.8
C13 C14 H14A . 119.8
C14 C15 C16 . 120.1(11)
C14 C15 H15A . 120.0
C16 C15 H15A . 120.0
C17 C16 C15 . 119.5(12)
C17 C16 H16A . 120.2
C15 C16 H16A . 120.2
C16 C17 C18 . 122.3(10)
C16 C17 H17A . 118.9
C18 C17 H17A . 118.9
C17 C18 C13 . 119.5(8)
C17 C18 C11 4 121.4(8)
C13 C18 C11 4 119.0(8)

loop_
_geom_bond_atom_site_label_1
_geom_bond_atom_site_label_2
_geom_bond_site_symmetry_2
_geom_bond_distance
_geom_bond_publ_flag
Zn O2 . 1.974(6) yes
Zn O3 . 1.976(7) yes
Zn N1 . 1.993(8) yes
Zn N3 . 2.028(8) yes
O1 C11 . 1.211(12) yes
O2 C11 . 1.318(12) yes
O3 C12 . 1.277(12) yes
O4 C12 . 1.232(12) yes
N1 C5 . 1.318(14) ?
N1 C4 . 1.389(13) ?
N2 C4 . 1.343(15) ?
N2 C3 . 1.448(16) ?
N3 C9 . 1.323(14) ?
N3 C10 . 1.333(14) ?
N4 C8 . 1.369(14) ?
N4 C10 . 1.384(15) ?
C1 C2 . 1.526(17) ?
C1 H1A . 0.9600 ?
C1 H1B . 0.9600 ?
C1 H1C . 0.9600 ?
C2 C3 . 1.430(17) ?
C2 H2B . 0.9700 ?
C2 H2C . 0.9700 ?
C3 C5 . 1.305(14) ?
C4 H4B . 0.9300 ?
C5 H5A . 0.9300 ?
C6 C7 . 1.498(18) ?
C6 H6A . 0.9600 ?
C6 H6B . 0.9600 ?
C6 H6C . 0.9600 ?
C7 C8 . 1.461(16) ?
C7 H7A . 0.9700 ?
C7 H7B . 0.9700 ?
C8 C9 . 1.322(14) ?
C9 H9A . 0.9300 ?
C10 H10A . 0.9300 ?
C11 C18 4_554 1.485(12) ?
C12 C13 . 1.493(12) ?
C13 C18 . 1.409(12) ?
C13 C14 . 1.419(13) ?
C14 C15 . 1.370(17) ?
C14 H14A . 0.9300 ?
C15 C16 . 1.403(18) ?
C15 H15A . 0.9300 ?
C16 C17 . 1.352(15) ?
C16 H16A . 0.9300 ?
C17 C18 . 1.374(13) ?
C17 H17A . 0.9300 ?
C18 C11 4 1.485(12) ?

loop_
_geom_hbond_atom_site_label_D
_geom_hbond_atom_site_label_H
_geom_hbond_atom_site_label_A
_geom_hbond_site_symmetry_A
_geom_hbond_distance_DH
_geom_hbond_distance_HA
_geom_hbond_distance_DA
_geom_hbond_angle_DHA
_geom_hbond_publ_flag
C5 H5A O1 4 0.93 2.42 3.309(13) 158.9 y
C7 H7A O2 4_554 0.97 2.52 3.317(13) 139.7 y
C9 H9A O1 ? 0.93 2.41 3.113(12) 133 y
C10 H10A O4 ? 0.93 2.42 3.090(15) 129 y
C16 H16A O2 2_575 0.93 2.59 3.478(14) 159.0 y

loop_
_geom_torsion_atom_site_label_1
_geom_torsion_atom_site_label_2
_geom_torsion_atom_site_label_3
_geom_torsion_atom_site_label_4
_geom_torsion_site_symmetry_4
_geom_torsion
O3 Zn O2 C11 . -176.2(6)
N1 Zn O2 C11 . 74.6(7)
N3 Zn O2 C11 . -58.8(6)
O2 Zn O3 C12 . 169.3(6)
N1 Zn O3 C12 . -76.9(7)
N3 Zn O3 C12 . 56.3(7)
O2 Zn N1 C5 . 122.8(9)
O3 Zn N1 C5 . 17.4(9)
N3 Zn N1 C5 . -111.1(9)
O2 Zn N1 C4 . -47.0(9)
O3 Zn N1 C4 . -152.4(8)
N3 Zn N1 C4 . 79.1(9)
O2 Zn N3 C9 . 23.5(8)
O3 Zn N3 C9 . 131.3(7)
N1 Zn N3 C9 . -104.1(8)
O2 Zn N3 C10 . -136.4(8)
O3 Zn N3 C10 . -28.6(9)
N1 Zn N3 C10 . 96.1(9)
C1 C2 C3 C5 . -87.3(16)
C1 C2 C3 N2 . 80.3(15)
C4 N2 C3 C5 . -5.0(13)
C4 N2 C3 C2 . -174.8(10)
C3 N2 C4 N1 . 1.7(12)
C5 N1 C4 N2 . 2.2(12)
Zn N1 C4 N2 . 173.6(7)
C2 C3 C5 N1 . 176.2(10)
N2 C3 C5 N1 . 6.8(13)
C4 N1 C5 C3 . -5.8(12)
Zn N1 C5 C3 . -177.2(7)
C10 N4 C8 C9 . 3.3(12)
C10 N4 C8 C7 . -177.7(11)
C6 C7 C8 C9 . 111.4(13)
C6 C7 C8 N4 . -67.4(15)
N4 C8 C9 N3 . -0.6(12)
C7 C8 C9 N3 . -179.6(10)
C10 N3 C9 C8 . -2.5(12)
Zn N3 C9 C8 . -165.5(7)
C9 N3 C10 N4 . 4.5(12)
Zn N3 C10 N4 . 167.7(7)
C8 N4 C10 N3 . -4.9(13)
Zn O2 C11 O1 . -9.0(12)
Zn O2 C11 C18 4_554 169.3(6)
Zn O3 C12 O4 . 9.5(12)
Zn O3 C12 C13 . -167.5(6)
O4 C12 C13 C18 . 99.1(12)
O3 C12 C13 C18 . -83.8(11)
O4 C12 C13 C14 . -82.3(11)
O3 C12 C13 C14 . 94.9(10)
C18 C13 C14 C15 . -2.5(14)
C12 C13 C14 C15 . 178.7(9)
C13 C14 C15 C16 . 2.4(17)
C14 C15 C16 C17 . -1.1(18)
C15 C16 C17 C18 . -0.1(17)
C16 C17 C18 C13 . 0.0(15)
C16 C17 C18 C11 4 -178.3(9)
C14 C13 C18 C17 . 1.3(13)
C12 C13 C18 C17 . 179.9(8)
C14 C13 C18 C11 4 179.6(8)
C12 C13 C18 C11 4 -1.7(13)
